data_2004808
loop_
_publ_author_name
'Gunasekaran, K.'
'Govindasamy, L.'
'Shanmuga Sundara Raj, S.'
'Velmurugan, D.'
'Karunakaran, S.'
'Kandaswamy, M.'

_publ_section_title
;
 2,2'-Piperazin-1,4-diyldimethylenebis[6-(benzyliminomethyl)-4-methylphenol]
;
_journal_issue 4
_journal_name_full 'Acta Crystallographica Section C'
_journal_page_first 1027
_journal_page_last 1028
_journal_paper_doi 10.1107/S0108270195010420
_journal_volume 52
_journal_year 1996
_chemical_formula_sum 'C36 H40 N4 O2'
_chemical_formula_weight 560.7
_space_group_IT_number 14
_symmetry_cell_setting monoclinic
_symmetry_space_group_name_Hall '-P 2yn'
_symmetry_space_group_name_H-M 'P 1 21/n 1'
_atom_type_scat_source 'SHELX76 (Sheldrick, 1976)'
_cell_angle_alpha 90
_cell_angle_beta 98.68(3)
_cell_angle_gamma 90
_cell_formula_units_Z 2
_cell_length_a 5.931(2)
_cell_length_b 20.811(3)
_cell_length_c 12.479(1)
_cell_measurement_reflns_used 25
_cell_measurement_temperature 298
_cell_measurement_theta_max 23
_cell_measurement_theta_min 15
_cell_volume 1522.6(6)
_computing_data_reduction 'SDP (Frenz, 1978)'
_computing_molecular_graphics 'PLUTO (Motherwell and Clegg, 1978)'
_computing_publication_material 'PARST (Nardelli, 1983)'
_computing_structure_refinement 'SHELX76 (Sheldrick, 1976)'
_computing_structure_solution 'SHELXS86 (Sheldrick, 1985)'
_diffrn_measurement_device 'Enraf-Nonius CAD-4'
_diffrn_measurement_method '\w/2\q scans'
_diffrn_radiation_type CuK\a
_diffrn_radiation_wavelength 1.5418
_diffrn_reflns_av_R_equivalents 0.019
_diffrn_reflns_limit_h_max 7
_diffrn_reflns_limit_h_min 0
_diffrn_reflns_limit_k_max 25
_diffrn_reflns_limit_k_min 0
_diffrn_reflns_limit_l_max 15
_diffrn_reflns_limit_l_min -15
_diffrn_reflns_number 3288
_diffrn_reflns_theta_max 70
_diffrn_standards_decay_% <1.2
_diffrn_standards_interval_count 200
_diffrn_standards_number 3
_exptl_absorpt_coefficient_mu 0.609
_exptl_absorpt_correction_T_max 0.976
_exptl_absorpt_correction_T_min 0.823
_exptl_absorpt_correction_type empirical
_exptl_crystal_colour 'pale yellow'
_exptl_crystal_density_diffrn 1.223
_exptl_crystal_description needle
_exptl_crystal_size_max 0.50
_exptl_crystal_size_mid 0.42
_exptl_crystal_size_min 0.23
_refine_diff_density_max 0.3584
_refine_diff_density_min -0.2117
_refine_ls_extinction_method none
_refine_ls_goodness_of_fit_obs 1.15
_refine_ls_hydrogen_treatment
;refall except the phenolic H atom which could not be located from the
difference Fourier
;
_refine_ls_number_parameters 266
_refine_ls_number_reflns 1698
_refine_ls_R_factor_obs 0.05
_refine_ls_shift/esd_max 0.004
_refine_ls_structure_factor_coef F
_refine_ls_weighting_details 'w = 1/[\s^2^(F)+0.0038F^2^]'
_refine_ls_weighting_scheme calc
_refine_ls_wR_factor_obs 0.06
_reflns_number_observed 1698
_reflns_number_total 2892
_reflns_observed_criterion I>=3\s(I)
_cod_data_source_file pt1018.cif
_cod_data_source_block pt1018a
_cod_depositor_comments
;
The following automatic conversions were performed:

'_refine_ls_weighting_scheme' value ' 1/[\s^2^(F)+0.0038F^2^]' was
changed to 'calc'. New tag '_refine_ls_weighting_details' was
created. The value of the new tag was set to 'w =
1/[\s^2^(F)+0.0038F^2^]'.

Automatic conversion script
Id: cif_fix_values 3143 2015-03-26 13:38:13Z robertas 
;
_cod_original_cell_volume 1522.64
_cod_original_sg_symbol_H-M 'P 21/n'
_cod_database_code 2004808

loop_
_symmetry_equiv_pos_as_xyz
x,y,z
1/2+x,1/2-y,1/2+z
-x,-y,-z
1/2-x,1/2+y,1/2-z

loop_
_atom_site_label
_atom_site_fract_x
_atom_site_fract_y
_atom_site_fract_z
_atom_site_B_iso_or_equiv
C1 0.5983(5) 0.1854(1) -0.18580(2) 3.85(7)
C2 0.5001(5) 0.2018(1) -0.29210(2) 4.09(8)
C3 0.6013(5) 0.1813(1) -0.37940(2) 4.43(6)
C4 0.7969(5) 0.1448(1) -0.36560(2) 4.28(6)
C5 0.8893(5) 0.1289(1) -0.25950(2) 4.03(7)
C6 0.7950(5) 0.1476(1) -0.17010(2) 3.73(7)
O7 0.5074(4) 0.2071(1) -0.09930(1) 5.14(5)
C8 0.9113(7) 0.1237(2) -0.45970(1) 5.84(11)
C9 0.2943(5) 0.2419(1) -0.31250(1) 4.78(9)
N10 0.2024(4) 0.2657(1) -0.23610(2) 5.15(9)
C11 -0.0086(5) 0.3034(1) -0.26520(3) 6.08(11)
C12 0.0175(5) 0.3713(1) -0.22590(2) 4.04(8)
C13 -0.1383(6) 0.3994(1) -0.16770(3) 5.77(11)
C14 -0.1195(7) 0.4631(2) -0.13770(3) 7.01(12)
C15 0.0552(8) 0.4994(2) -0.16410(3) 6.80(11)
C16 0.2120(6) 0.4726(1) -0.22010(3) 5.47(9)
C17 0.1920(5) 0.4093(1) -0.25060(2) 4.27(8)
C18 0.9120(5) 0.1292(1) -0.05750(2) 4.32(7)
N19 0.9788(3) 0.0619(1) -0.05140(1) 3.35(5)
C20 0.7810(4) 0.0209(1) -0.04710(2) 3.66(5)
C21 1.1511(4) 0.0492(1) 0.04270(2) 3.54(4)
H3 0.537(5) 0.194(1) -0.453(2) .064(9)
H5 1.024(6) 0.104(2) -0.249(3) .073(11)
H81 0.852(9) 0.142(2) -0.526(4) .119(7)
H82 0.903(8) 0.077(2) -0.468(4) .110(14)
H83 1.049(10) 0.141(2) -0.460(4) .128(18)
H9 0.231(7) 0.250(2) -0.399(3) .079(11)
H111 -0.067(7) 0.304(2) -0.352(3) .106(13)
H112 -0.116(7) 0.280(2) -0.233(3) .116(13)
H13 -0.246(7) 0.373(2) -0.149(3) .096(12)
H14 -0.227(9) 0.485(2) -0.101(4) .125(15)
H15 0.066(7) 0.547(2) -0.151(3) .110(13)
H16 0.333(6) 0.499(2) -0.238(3) .088(11)
H17 0.298(6) 0.390(2) -0.294(3) .090(11)
H181 0.800(6) 0.140(2) -0.001(3) .073(10)
H182 1.036(6) 0.156(2) -0.039(3) .066(10)
H201 0.682(5) 0.007(1) -0.117(2) .131(8)
H202 0.727(5) 0.010(1) 0.026(2) .107(9)
H211 1.098(5) 0.063(1) 0.113(2) .052(8)
H212 1.286(5) 0.079(1) 0.038(2) .066(8)

loop_
_geom_angle_atom_site_label_1
_geom_angle_atom_site_label_2
_geom_angle_atom_site_label_3
_geom_angle
_geom_angle_publ_flag
C6 C1 O7 120.1(2) yes
C2 C1 O7 120.8(2) yes
C2 C1 C6 119.1(2) yes
C1 C2 C9 121.1(2) yes
C1 C2 C3 119.9(2) yes
C3 C2 C9 119.0(2) yes
C2 C3 C4 121.9(2) yes
C3 C4 C8 122.3(2) yes
C3 C4 C5 117.0(2) yes
C5 C4 C8 120.8(3) yes
C4 C5 C6 123.6(2) yes
C1 C6 C5 118.5(2) yes
C5 C6 C18 119.7(2) yes
C1 C6 C18 121.7(2) yes
C2 C9 N10 122.1(2) yes
C9 N10 C11 117.9(3) yes
N10 C11 C12 112.3(2) yes
C11 C12 C17 120.9(2) yes
C11 C12 C13 121.7(3) yes
C13 C12 C17 117.4(3) yes
C12 C13 C14 121.0(3) yes
C13 C14 C15 120.1(4) yes
C14 C15 C16 120.0(4) yes
C15 C16 C17 120.0(3) yes
C12 C17 C16 121.6(3) yes
C6 C18 N19 111.9(2) yes
C18 N19 C21 111.6(2) yes
C18 N19 C20 110.6(2) yes
C20 N19 C21 109.5(2) yes
C2 C3 H3 120(2) no
C4 C3 H3 118(2) no
C4 C5 H5 118(2) no
C6 C5 H5 119(2) no
C4 C8 H83 114(3) no
C4 C8 H82 111(3) no
C4 C8 H81 115(3) no
H82 C8 H83 116(4) no
H81 C8 H83 93(4) no
H81 C8 H82 108(4) no
C2 C9 H9 114(2) no
N10 C9 H9 124(2) no
N10 C11 H112 103(2) no
N10 C11 H111 112(2) no
H111 C11 H112 107(3) no
C12 C11 H112 113(2) no
C12 C11 H111 109(2) no
C12 C13 H13 116(3) no
C14 C13 H13 123(3) no
C13 C14 H14 124(3) no
C15 C14 H14 116(3) no
C14 C15 H15 123(2) no
C16 C15 H15 117(2) no
C15 C16 H16 117(3) no
C17 C16 H16 123(2) no
C16 C17 H17 121(2) no
C12 C17 H17 117(2) no
C6 C18 H182 108(2) no
C6 C18 H181 109(2) no
H181 C18 H182 105(3) no
N19 C18 H182 112(2) no
N19 C18 H181 111(2) no
N19 C20 H202 121(2) no
N19 C20 H201 119.0(10) no
H201 C20 H202 119.0(10) no
N19 C21 H212 108.0(10) no
N19 C21 H211 112(2) no
H211 C21 H212 103(2) no

loop_
_geom_bond_atom_site_label_1
_geom_bond_atom_site_label_2
_geom_bond_distance
_geom_bond_publ_flag
C1 C2 1.408(3) yes
C1 C6 1.399(4) yes
C1 O7 1.355(4) yes
C2 C3 1.388(4) yes
C2 C9 1.469(4) yes
C3 C4 1.376(4) yes
C4 C5 1.394(3) yes
C4 C8 1.508(4) yes
C5 C6 1.376(4) yes
C6 C18 1.518(3) yes
C9 N10 1.268(4) yes
N10 C11 1.475(4) yes
C11 C12 1.496(3) yes
C12 C13 1.388(5) yes
C12 C17 1.378(4) yes
C13 C14 1.377(6) yes
C14 C15 1.362(6) yes
C15 C16 1.364(6) yes
C16 C17 1.371(3) yes
C18 N19 1.454(3) yes
N19 C20 1.458(3) yes
N19 C21 1.460(3) yes
C3 H3 0.98(2) no
C5 H5 0.94(4) no
C8 H81 0.93(5) no
C8 H82 0.98(4) no
C8 H83 0.89(6) no
C9 H9 1.10(4) no
C11 H111 1.09(4) no
C11 H112 0.94(4) no
C13 H13 0.90(4) no
C14 H14 0.96(5) no
C15 H15 1.00(4) no
C16 H16 0.91(4) no
C17 H17 0.97(4) no
C18 H181 1.08(4) no
C18 H182 0.92(4) no
C20 H201 1.01(2) no
C20 H202 1.04(3) no
C21 H211 1.02(3) no
C21 H212 1.02(3) no
